data_4306397
loop_
_publ_author_name
'Donald J. Darensbourg'
'Adriana I. Moncada'

_publ_section_title
;
Mechanistic Insight into the Initiation Step of the Coupling Reaction of
Oxetane or Epoxides and CO2 Catalyzed by (salen)CrX Complexes
;
_journal_name_full 'Inorganic Chemistry'
_journal_page_first 10000
_journal_page_last 10008
_journal_paper_doi 10.1021/ic801231p
_journal_volume 47
_journal_year 2008
_chemical_formula_sum 'C71 H70 Cl6 Cr N5 O4 P2'
_chemical_formula_weight 1383.96
_chemical_name_systematic
; 
 ? 
;
_space_group_IT_number 2
_symmetry_cell_setting triclinic
_symmetry_space_group_name_Hall '-P 1'
_symmetry_space_group_name_H-M 'P -1'
_atom_sites_solution_hydrogens geom
_atom_sites_solution_primary direct
_atom_sites_solution_secondary difmap
_audit_creation_method SHELXL-97
_cell_angle_alpha 66.377(15)
_cell_angle_beta 80.31(2)
_cell_angle_gamma 79.034(17)
_cell_formula_units_Z 2
_cell_length_a 12.104(3)
_cell_length_b 16.019(4)
_cell_length_c 19.970(7)
_cell_measurement_reflns_used 995
_cell_measurement_temperature 110(2)
_cell_measurement_theta_max 58.44
_cell_measurement_theta_min 3.08
_cell_volume 3464.5(18)
_computing_cell_refinement
;
 CELL-NOW (Sheldrick, 2003) and SAINT (BRUKER-NONIUS, 2003)
;
_computing_data_collection 'FRAMBO (BRUKER-NONIUS, 2003)'
_computing_data_reduction 'Bruker SAINT'
_computing_molecular_graphics 'X-SEED (Barbour, 2001)'
_computing_publication_material 'Bruker SHELXTL'
_computing_structure_refinement 'SHELXL-97 (Sheldrick, 1997)'
_computing_structure_solution 'SHELXS-97 (Sheldrick, 1990)'
_diffrn_ambient_temperature 110(2)
_diffrn_measured_fraction_theta_full 0.911
_diffrn_measured_fraction_theta_max 0.911
_diffrn_measurement_device_type 'BRUKER GADDS D8 Discover'
_diffrn_measurement_method 'phi and omega scans'
_diffrn_radiation_monochromator graphite
_diffrn_radiation_source 'fine-focus sealed tube'
_diffrn_radiation_type CuK\a
_diffrn_radiation_wavelength 1.54178
_diffrn_reflns_av_R_equivalents 0.0606
_diffrn_reflns_av_sigmaI/netI 0.0760
_diffrn_reflns_limit_h_max 13
_diffrn_reflns_limit_h_min -13
_diffrn_reflns_limit_k_max 17
_diffrn_reflns_limit_k_min -17
_diffrn_reflns_limit_l_max 22
_diffrn_reflns_limit_l_min -22
_diffrn_reflns_number 24726
_diffrn_reflns_theta_full 58.93
_diffrn_reflns_theta_max 58.93
_diffrn_reflns_theta_min 2.43
_exptl_absorpt_coefficient_mu 4.330
_exptl_absorpt_correction_T_max 0.8811
_exptl_absorpt_correction_T_min 0.3379
_exptl_absorpt_correction_type multi-scan
_exptl_absorpt_process_details 'SADABS; (Sheldrick, 2006)'
_exptl_crystal_colour red
_exptl_crystal_density_diffrn 1.327
_exptl_crystal_density_method 'not measured'
_exptl_crystal_description neddle
_exptl_crystal_F_000 1438
_exptl_crystal_size_max 0.32
_exptl_crystal_size_mid 0.07
_exptl_crystal_size_min 0.03
_refine_diff_density_max 1.346
_refine_diff_density_min -1.077
_refine_diff_density_rms 0.147
_refine_ls_extinction_method none
_refine_ls_goodness_of_fit_ref 1.000
_refine_ls_hydrogen_treatment constr
_refine_ls_matrix_type full
_refine_ls_number_parameters 810
_refine_ls_number_reflns 9069
_refine_ls_number_restraints 0
_refine_ls_restrained_S_all 1.000
_refine_ls_R_factor_all 0.1344
_refine_ls_R_factor_gt 0.0843
_refine_ls_shift/su_max 0.001
_refine_ls_shift/su_mean 0.000
_refine_ls_structure_factor_coef Fsqd
_refine_ls_weighting_details 'calc w=1/[\s^2^(Fo^2^)+(0.2445P)^2^+4.1946P] where P=(Fo^2^+2Fc^2^)/3'
_refine_ls_weighting_scheme calc
_refine_ls_wR_factor_gt 0.2478
_refine_ls_wR_factor_ref 0.3210
_reflns_number_gt 6009
_reflns_number_total 9069
_reflns_threshold_expression >2sigma(I)
_cod_data_source_file ic801231p_si_002_1.cif
_cod_data_source_block salencrcn2
_cod_depositor_comments
;
The following automatic conversions were performed:
'_symmetry_cell_setting' value 'Triclinic' changed to 'triclinic'
according to '/home/saulius/struct/CIF-dictionaries/cif_core.dic'
dictionary named 'cif_core.dic' version 2.4.1 from 2010-06-29.

Automatic conversion script
Id: cif_fix_enum 1527 2010-12-29 10:47:43Z saulius 
;
_cod_original_cell_volume 3464.4(18)
_cod_database_code 4306397

loop_
_symmetry_equiv_pos_as_xyz
'x, y, z'
'-x, -y, -z'

loop_
_atom_site_label
_atom_site_type_symbol
_atom_site_fract_x
_atom_site_fract_y
_atom_site_fract_z
_atom_site_U_iso_or_equiv
_atom_site_adp_type
_atom_site_occupancy
_atom_site_symmetry_multiplicity
_atom_site_calc_flag
_atom_site_refinement_flags
_atom_site_disorder_assembly
_atom_site_disorder_group
Cr1 Cr 0.21867(11) 0.63278(8) 0.48610(6) 0.0252(4) Uani 1 1 d . . .
P1 P 0.27267(18) 0.27104(13) 0.04587(10) 0.0287(5) Uani 1 1 d . . .
P2 P 0.37985(17) 0.17258(13) 0.18519(10) 0.0271(5) Uani 1 1 d . . .
Cl1 Cl 0.8036(3) 0.46857(17) 0.20090(15) 0.0696(9) Uani 1 1 d . . .
Cl2 Cl 0.9033(2) 0.28206(18) 0.21568(14) 0.0622(8) Uani 1 1 d . . .
Cl3 Cl 0.6442(3) 1.01097(18) 0.04674(15) 0.0731(9) Uani 1 1 d . . .
Cl4 Cl 0.8640(3) 0.9584(2) 0.10425(17) 0.0873(10) Uani 1 1 d . . .
Cl5 Cl 0.1848(2) 0.88481(17) 0.13728(12) 0.0589(7) Uani 1 1 d . . .
Cl6 Cl 0.1928(2) 0.68692(18) 0.18388(15) 0.0636(8) Uani 1 1 d . . .
O1 O 0.2899(4) 0.7050(3) 0.5188(3) 0.0295(13) Uani 1 1 d . . .
O2 O 0.1098(4) 0.7320(3) 0.4360(3) 0.0266(12) Uani 1 1 d . . .
O3 O 0.6410(5) 0.6211(3) 0.6881(3) 0.0340(14) Uani 1 1 d . . .
O4 O -0.2110(5) 0.7600(4) 0.2589(3) 0.0395(15) Uani 1 1 d . . .
N1A N 0.3862(6) 0.6730(5) 0.3340(4) 0.0382(18) Uani 1 1 d . . .
N1B N 0.0520(6) 0.5715(5) 0.6396(4) 0.0374(17) Uani 1 1 d . . .
N2 N 0.3250(5) 0.5187(4) 0.5360(3) 0.0207(13) Uani 1 1 d . . .
N3 N 0.1574(5) 0.5428(4) 0.4587(3) 0.0231(14) Uani 1 1 d . . .
N4 N 0.3106(6) 0.1914(4) 0.1181(3) 0.0306(16) Uani 1 1 d . . .
C1A C 0.3283(7) 0.6595(5) 0.3884(4) 0.0277(19) Uani 1 1 d . . .
C1B C 0.1089(7) 0.5956(5) 0.5854(5) 0.0280(19) Uani 1 1 d . . .
C2 C 0.4017(6) 0.5141(5) 0.5767(4) 0.0251(18) Uani 1 1 d . . .
H2 H 0.4450 0.4558 0.5988 0.030 Uiso 1 1 calc R . .
C3 C 0.4265(6) 0.5898(5) 0.5912(4) 0.0247(17) Uani 1 1 d . . .
C4 C 0.5174(6) 0.5661(5) 0.6344(4) 0.0251(17) Uani 1 1 d . . .
H4 H 0.5541 0.5045 0.6529 0.030 Uiso 1 1 calc R . .
C5 C 0.5517(7) 0.6329(5) 0.6491(4) 0.0294(19) Uani 1 1 d . . .
C6 C 0.7009(7) 0.5309(5) 0.7161(4) 0.036(2) Uani 1 1 d . . .
H6A H 0.6510 0.4895 0.7531 0.055 Uiso 1 1 calc R . .
H6B H 0.7664 0.5318 0.7387 0.055 Uiso 1 1 calc R . .
H6C H 0.7268 0.5093 0.6759 0.055 Uiso 1 1 calc R . .
C7 C 0.4946(7) 0.7242(5) 0.6218(4) 0.0271(18) Uani 1 1 d . . .
H7 H 0.5192 0.7697 0.6329 0.033 Uiso 1 1 calc R . .
C8 C 0.4059(7) 0.7497(5) 0.5802(4) 0.0285(18) Uani 1 1 d . . .
C9 C 0.3471(7) 0.8499(5) 0.5499(4) 0.036(2) Uani 1 1 d . . .
C10 C 0.3933(8) 0.9108(6) 0.5787(5) 0.048(2) Uani 1 1 d . . .
H10A H 0.4735 0.9140 0.5607 0.072 Uiso 1 1 calc R . .
H10B H 0.3850 0.8845 0.6326 0.072 Uiso 1 1 calc R . .
H10C H 0.3509 0.9729 0.5613 0.072 Uiso 1 1 calc R . .
C11 C 0.2194(7) 0.8534(6) 0.5749(5) 0.042(2) Uani 1 1 d . . .
H11A H 0.1818 0.9165 0.5522 0.063 Uiso 1 1 calc R . .
H11B H 0.2074 0.8337 0.6285 0.063 Uiso 1 1 calc R . .
H11C H 0.1877 0.8123 0.5600 0.063 Uiso 1 1 calc R . .
C12 C 0.3667(7) 0.8901(6) 0.4658(4) 0.039(2) Uani 1 1 d . . .
H12A H 0.3212 0.9506 0.4466 0.058 Uiso 1 1 calc R . .
H12B H 0.3443 0.8489 0.4465 0.058 Uiso 1 1 calc R . .
H12C H 0.4469 0.8963 0.4504 0.058 Uiso 1 1 calc R . .
C13 C 0.3713(7) 0.6813(5) 0.5612(4) 0.0265(18) Uani 1 1 d . . .
C14 C 0.2145(6) 0.4523(5) 0.4863(4) 0.0229(17) Uani 1 1 d . . .
C15 C 0.1868(6) 0.3771(5) 0.4759(4) 0.0263(18) Uani 1 1 d . . .
H15 H 0.1251 0.3847 0.4493 0.032 Uiso 1 1 calc R . .
C16 C 0.2509(7) 0.2921(6) 0.5051(4) 0.0322(19) Uani 1 1 d . . .
H16 H 0.2320 0.2406 0.4993 0.039 Uiso 1 1 calc R . .
C17 C 0.3419(7) 0.2811(5) 0.5425(4) 0.0326(19) Uani 1 1 d . . .
H17 H 0.3857 0.2222 0.5611 0.039 Uiso 1 1 calc R . .
C18 C 0.3708(7) 0.3523(5) 0.5537(4) 0.0272(18) Uani 1 1 d . . .
H18 H 0.4344 0.3438 0.5790 0.033 Uiso 1 1 calc R . .
C19 C 0.3039(6) 0.4396(5) 0.5267(4) 0.0240(17) Uani 1 1 d . . .
C20 C 0.0763(7) 0.5665(5) 0.4163(4) 0.0290(19) Uani 1 1 d . . .
H20 H 0.0547 0.5187 0.4067 0.035 Uiso 1 1 calc R . .
C21 C 0.0156(6) 0.6574(5) 0.3824(4) 0.0233(17) Uani 1 1 d . . .
C22 C 0.0382(6) 0.7366(5) 0.3917(4) 0.0208(16) Uani 1 1 d . . .
C23 C -0.0240(6) 0.8236(5) 0.3514(4) 0.0257(18) Uani 1 1 d . . .
C24 C 0.0008(7) 0.9128(5) 0.3545(4) 0.0290(18) Uani 1 1 d . . .
C25 C 0.1245(7) 0.9252(6) 0.3274(5) 0.039(2) Uani 1 1 d . . .
H25A H 0.1383 0.9344 0.2753 0.058 Uiso 1 1 calc R . .
H25B H 0.1732 0.8703 0.3558 0.058 Uiso 1 1 calc R . .
H25C H 0.1413 0.9790 0.3337 0.058 Uiso 1 1 calc R . .
C26 C -0.0262(8) 0.9084(6) 0.4342(4) 0.040(2) Uani 1 1 d . . .
H26A H 0.0175 0.8535 0.4670 0.060 Uiso 1 1 calc R . .
H26B H -0.1072 0.9055 0.4494 0.060 Uiso 1 1 calc R . .
H26C H -0.0062 0.9634 0.4368 0.060 Uiso 1 1 calc R . .
C27 C -0.0730(8) 0.9977(5) 0.3062(5) 0.041(2) Uani 1 1 d . . .
H27A H -0.0586 1.0525 0.3120 0.062 Uiso 1 1 calc R . .
H27B H -0.1530 0.9900 0.3211 0.062 Uiso 1 1 calc R . .
H27C H -0.0545 1.0049 0.2546 0.062 Uiso 1 1 calc R . .
C28 C -0.1037(7) 0.8257(6) 0.3086(4) 0.0318(19) Uani 1 1 d . . .
H28 H -0.1445 0.8834 0.2818 0.038 Uiso 1 1 calc R . .
C29 C -0.1271(6) 0.7468(5) 0.3030(4) 0.0277(18) Uani 1 1 d . . .
C30 C -0.2362(8) 0.6805(6) 0.2521(5) 0.042(2) Uani 1 1 d . . .
H30A H -0.1673 0.6498 0.2335 0.063 Uiso 1 1 calc R . .
H30B H -0.2936 0.6989 0.2178 0.063 Uiso 1 1 calc R . .
H30C H -0.2650 0.6382 0.3003 0.063 Uiso 1 1 calc R . .
C31 C -0.0667(7) 0.6631(5) 0.3385(4) 0.031(2) Uani 1 1 d . . .
H31 H -0.0804 0.6095 0.3335 0.037 Uiso 1 1 calc R . .
C32 C 0.4404(7) 0.0533(6) 0.2196(4) 0.033(2) Uani 1 1 d . . .
C33 C 0.3834(7) -0.0117(5) 0.2140(4) 0.035(2) Uani 1 1 d . . .
H33A H 0.3178 0.0078 0.1883 0.042 Uiso 1 1 calc R . .
C34 C 0.4220(7) -0.1022(6) 0.2451(4) 0.036(2) Uani 1 1 d . . .
H34 H 0.3818 -0.1461 0.2424 0.044 Uiso 1 1 calc R . .
C35 C 0.5204(7) -0.1323(6) 0.2811(4) 0.038(2) Uani 1 1 d . . .
H35 H 0.5475 -0.1961 0.3025 0.046 Uiso 1 1 calc R . .
C36 C 0.5775(7) -0.0673(6) 0.2850(5) 0.042(2) Uani 1 1 d . . .
H36 H 0.6449 -0.0865 0.3088 0.050 Uiso 1 1 calc R . .
C37 C 0.5370(7) 0.0248(5) 0.2548(4) 0.038(2) Uani 1 1 d . . .
H37 H 0.5760 0.0689 0.2582 0.045 Uiso 1 1 calc R . .
C38 C 0.2890(6) 0.1927(5) 0.2594(4) 0.0249(18) Uani 1 1 d . . .
C39 C 0.2887(10) 0.1303(6) 0.3300(5) 0.062(3) Uani 1 1 d . . .
H39 H 0.3401 0.0749 0.3414 0.074 Uiso 1 1 calc R . .
C40 C 0.2146(12) 0.1470(7) 0.3845(5) 0.079(4) Uani 1 1 d . . .
H40 H 0.2148 0.1028 0.4335 0.094 Uiso 1 1 calc R . .
C41 C 0.1404(8) 0.2265(6) 0.3692(5) 0.045(2) Uani 1 1 d . . .
H41 H 0.0886 0.2365 0.4076 0.054 Uiso 1 1 calc R . .
C42 C 0.1399(8) 0.2909(7) 0.3005(4) 0.042(2) Uani 1 1 d . . .
H42 H 0.0893 0.3467 0.2901 0.051 Uiso 1 1 calc R . .
C43 C 0.2149(8) 0.2739(6) 0.2451(4) 0.042(2) Uani 1 1 d . . .
H43 H 0.2154 0.3188 0.1964 0.050 Uiso 1 1 calc R . .
C44 C 0.4954(6) 0.2397(5) 0.1602(4) 0.0262(18) Uani 1 1 d . . .
C45 C 0.5771(7) 0.2304(5) 0.1057(4) 0.0309(19) Uani 1 1 d . . .
H45 H 0.5731 0.1881 0.0840 0.037 Uiso 1 1 calc R . .
C46 C 0.6664(7) 0.2836(6) 0.0823(5) 0.043(2) Uani 1 1 d . . .
H46 H 0.7246 0.2766 0.0458 0.051 Uiso 1 1 calc R . .
C47 C 0.6675(8) 0.3466(6) 0.1138(5) 0.045(2) Uani 1 1 d . . .
H47 H 0.7263 0.3842 0.0974 0.054 Uiso 1 1 calc R . .
C48 C 0.5853(8) 0.3560(6) 0.1681(4) 0.042(2) Uani 1 1 d . . .
H48 H 0.5884 0.3990 0.1893 0.051 Uiso 1 1 calc R . .
C49 C 0.4978(7) 0.3025(5) 0.1919(4) 0.0318(19) Uani 1 1 d . . .
H49 H 0.4405 0.3087 0.2291 0.038 Uiso 1 1 calc R . .
C50 C 0.2389(7) 0.3826(5) 0.0510(4) 0.033(2) Uani 1 1 d . . .
C51 C 0.3264(8) 0.4274(6) 0.0542(4) 0.039(2) Uani 1 1 d . . .
H51 H 0.4033 0.4035 0.0462 0.047 Uiso 1 1 calc R . .
C52 C 0.2992(9) 0.5069(6) 0.0691(5) 0.045(2) Uani 1 1 d . . .
H52 H 0.3578 0.5359 0.0735 0.054 Uiso 1 1 calc R . .
C53 C 0.1897(10) 0.5433(6) 0.0776(5) 0.049(3) Uani 1 1 d . . .
H53 H 0.1732 0.5986 0.0865 0.059 Uiso 1 1 calc R . .
C54 C 0.1007(9) 0.5025(6) 0.0737(5) 0.049(2) Uani 1 1 d . . .
H54 H 0.0242 0.5284 0.0800 0.059 Uiso 1 1 calc R . .
C55 C 0.1288(8) 0.4214(5) 0.0599(4) 0.036(2) Uani 1 1 d . . .
H55 H 0.0696 0.3923 0.0566 0.044 Uiso 1 1 calc R . .
C56 C 0.1479(7) 0.2413(5) 0.0270(4) 0.0310(19) Uani 1 1 d . . .
C57 C 0.1210(7) 0.2738(6) -0.0449(5) 0.037(2) Uani 1 1 d . . .
H57 H 0.1673 0.3127 -0.0838 0.045 Uiso 1 1 calc R . .
C58 C 0.0259(7) 0.2494(6) -0.0600(5) 0.045(2) Uani 1 1 d . . .
H58 H 0.0071 0.2713 -0.1090 0.054 Uiso 1 1 calc R . .
C59 C -0.0399(8) 0.1935(6) -0.0032(5) 0.048(2) Uani 1 1 d . . .
H59 H -0.1045 0.1764 -0.0131 0.058 Uiso 1 1 calc R . .
C60 C -0.0135(8) 0.1615(7) 0.0685(5) 0.051(3) Uani 1 1 d . . .
H60 H -0.0603 0.1234 0.1075 0.062 Uiso 1 1 calc R . .
C61 C 0.0820(8) 0.1855(6) 0.0834(5) 0.044(2) Uani 1 1 d . . .
H61 H 0.1010 0.1632 0.1324 0.053 Uiso 1 1 calc R . .
C62 C 0.3738(7) 0.2795(5) -0.0320(4) 0.0303(19) Uani 1 1 d . . .
C63 C 0.3853(7) 0.3642(6) -0.0910(4) 0.036(2) Uani 1 1 d . . .
H63 H 0.3449 0.4197 -0.0879 0.043 Uiso 1 1 calc R . .
C64 C 0.4556(8) 0.3659(6) -0.1533(5) 0.045(2) Uani 1 1 d . . .
H64 H 0.4648 0.4228 -0.1931 0.054 Uiso 1 1 calc R . .
C65 C 0.5127(8) 0.2845(7) -0.1579(5) 0.045(2) Uani 1 1 d . . .
H65 H 0.5596 0.2862 -0.2015 0.054 Uiso 1 1 calc R . .
C66 C 0.5031(8) 0.2015(6) -0.1008(5) 0.044(2) Uani 1 1 d . . .
H66 H 0.5435 0.1463 -0.1044 0.053 Uiso 1 1 calc R . .
C67 C 0.4332(7) 0.1996(6) -0.0374(4) 0.033(2) Uani 1 1 d . . .
H67 H 0.4263 0.1425 0.0027 0.040 Uiso 1 1 calc R . .
C68 C 0.7357(9) 0.9238(6) 0.1057(6) 0.056(3) Uani 1 1 d . . .
H92A H 0.6979 0.9040 0.1565 0.068 Uiso 1 1 calc R . .
H92B H 0.7504 0.8701 0.0911 0.068 Uiso 1 1 calc R . .
C69 C 0.8276(9) 0.3528(7) 0.2622(5) 0.055(3) Uani 1 1 d . . .
H69A H 0.7541 0.3308 0.2855 0.066 Uiso 1 1 calc R . .
H69B H 0.8711 0.3485 0.3015 0.066 Uiso 1 1 calc R . .
C70 C 0.1636(8) 0.7804(6) 0.2119(4) 0.044(2) Uani 1 1 d . . .
H70A H 0.2134 0.7701 0.2499 0.052 Uiso 1 1 calc R . .
H70B H 0.0842 0.7846 0.2341 0.052 Uiso 1 1 calc R . .

loop_
_atom_site_aniso_label
_atom_site_aniso_U_11
_atom_site_aniso_U_22
_atom_site_aniso_U_33
_atom_site_aniso_U_23
_atom_site_aniso_U_13
_atom_site_aniso_U_12
Cr1 0.0313(8) 0.0274(7) 0.0235(7) -0.0104(6) -0.0085(6) -0.0123(6)
P1 0.0358(13) 0.0302(11) 0.0244(10) -0.0086(9) -0.0112(9) -0.0113(10)
P2 0.0352(13) 0.0282(11) 0.0224(10) -0.0086(8) -0.0077(9) -0.0129(10)
Cl1 0.092(2) 0.0523(15) 0.0709(17) -0.0125(13) -0.0389(15) -0.0239(15)
Cl2 0.0685(18) 0.0705(17) 0.0599(15) -0.0308(13) -0.0231(13) -0.0103(14)
Cl3 0.098(2) 0.0513(15) 0.0627(17) -0.0105(13) -0.0257(16) -0.0015(15)
Cl4 0.095(2) 0.095(2) 0.083(2) -0.0239(17) -0.0195(17) -0.052(2)
Cl5 0.0693(18) 0.0651(16) 0.0423(13) -0.0095(11) -0.0118(12) -0.0287(14)
Cl6 0.0692(18) 0.0662(16) 0.0745(17) -0.0420(14) -0.0352(14) 0.0053(14)
O1 0.035(3) 0.036(3) 0.027(3) -0.018(2) -0.009(2) -0.008(3)
O2 0.024(3) 0.029(3) 0.036(3) -0.017(2) -0.014(2) -0.004(2)
O3 0.042(4) 0.033(3) 0.038(3) -0.015(3) -0.024(3) -0.008(3)
O4 0.038(3) 0.041(3) 0.046(3) -0.011(3) -0.026(3) -0.013(3)
N1A 0.052(5) 0.035(4) 0.027(4) -0.004(3) -0.007(4) -0.020(4)
N1B 0.048(5) 0.039(4) 0.028(4) -0.012(3) -0.005(4) -0.013(4)
N2 0.015(3) 0.034(4) 0.020(3) -0.015(3) -0.001(3) -0.009(3)
N3 0.028(4) 0.023(3) 0.021(3) -0.008(3) -0.005(3) -0.009(3)
N4 0.045(4) 0.037(4) 0.021(3) -0.018(3) 0.003(3) -0.022(3)
C1A 0.035(5) 0.022(4) 0.034(5) -0.013(4) -0.022(4) -0.003(4)
C1B 0.036(5) 0.018(4) 0.042(5) -0.016(4) -0.030(4) 0.004(4)
C2 0.022(4) 0.034(4) 0.022(4) -0.009(3) -0.001(3) -0.017(4)
C3 0.031(5) 0.026(4) 0.019(4) -0.007(3) -0.005(3) -0.013(4)
C4 0.031(5) 0.027(4) 0.024(4) -0.013(3) -0.004(3) -0.013(4)
C5 0.037(5) 0.034(5) 0.026(4) -0.012(4) -0.008(4) -0.020(4)
C6 0.045(6) 0.032(5) 0.039(5) -0.014(4) -0.015(4) -0.009(4)
C7 0.038(5) 0.028(4) 0.027(4) -0.018(3) -0.005(4) -0.011(4)
C8 0.037(5) 0.032(4) 0.024(4) -0.014(3) -0.001(4) -0.016(4)
C9 0.049(6) 0.035(5) 0.034(4) -0.018(4) -0.010(4) -0.015(4)
C10 0.060(7) 0.033(5) 0.064(6) -0.025(5) -0.026(5) -0.004(5)
C11 0.049(6) 0.034(5) 0.050(5) -0.019(4) -0.007(4) -0.014(4)
C12 0.043(6) 0.031(5) 0.041(5) -0.006(4) -0.012(4) -0.011(4)
C13 0.035(5) 0.039(5) 0.015(4) -0.018(3) 0.005(3) -0.015(4)
C14 0.028(5) 0.021(4) 0.020(4) -0.007(3) -0.004(3) -0.007(4)
C15 0.029(5) 0.032(5) 0.025(4) -0.011(3) -0.004(3) -0.018(4)
C16 0.039(5) 0.036(5) 0.031(4) -0.017(4) -0.001(4) -0.017(4)
C17 0.042(5) 0.030(4) 0.028(4) -0.009(3) -0.003(4) -0.012(4)
C18 0.034(5) 0.020(4) 0.030(4) -0.007(3) -0.012(4) -0.007(4)
C19 0.026(4) 0.035(4) 0.017(4) -0.011(3) -0.001(3) -0.017(4)
C20 0.038(5) 0.034(5) 0.025(4) -0.016(4) -0.001(4) -0.019(4)
C21 0.021(4) 0.023(4) 0.027(4) -0.010(3) -0.005(3) -0.004(3)
C22 0.012(4) 0.023(4) 0.026(4) -0.004(3) -0.009(3) -0.005(3)
C23 0.015(4) 0.041(5) 0.027(4) -0.016(4) -0.004(3) -0.009(4)
C24 0.039(5) 0.024(4) 0.026(4) -0.010(3) -0.010(4) -0.002(4)
C25 0.048(6) 0.033(5) 0.041(5) -0.011(4) -0.005(4) -0.023(4)
C26 0.055(6) 0.039(5) 0.034(5) -0.017(4) -0.005(4) -0.013(5)
C27 0.055(6) 0.024(4) 0.045(5) -0.008(4) -0.017(4) -0.010(4)
C28 0.031(5) 0.040(5) 0.029(4) -0.013(4) -0.003(4) -0.015(4)
C29 0.027(5) 0.030(4) 0.028(4) -0.007(3) -0.013(3) -0.007(4)
C30 0.049(6) 0.043(5) 0.047(5) -0.017(4) -0.020(4) -0.021(5)
C31 0.043(5) 0.027(4) 0.030(4) -0.006(4) -0.008(4) -0.029(4)
C32 0.042(5) 0.046(5) 0.020(4) -0.015(4) -0.004(4) -0.022(4)
C33 0.051(6) 0.022(4) 0.036(4) -0.007(4) -0.016(4) -0.019(4)
C34 0.045(6) 0.033(5) 0.036(5) -0.012(4) -0.006(4) -0.019(4)
C35 0.051(6) 0.029(4) 0.032(4) -0.005(4) -0.007(4) -0.014(4)
C36 0.039(5) 0.042(5) 0.044(5) -0.005(4) -0.017(4) -0.018(5)
C37 0.050(6) 0.030(5) 0.039(5) -0.010(4) -0.010(4) -0.023(4)
C38 0.033(5) 0.025(4) 0.021(4) -0.009(3) -0.002(3) -0.014(4)
C39 0.099(9) 0.035(5) 0.027(5) 0.000(4) -0.001(5) 0.016(6)
C40 0.126(11) 0.054(7) 0.027(5) -0.005(5) 0.023(6) 0.005(7)
C41 0.058(6) 0.041(5) 0.039(5) -0.025(4) 0.004(4) -0.001(5)
C42 0.047(6) 0.059(6) 0.031(5) -0.021(4) -0.006(4) -0.020(5)
C43 0.058(6) 0.043(5) 0.023(4) -0.007(4) -0.009(4) -0.013(5)
C44 0.024(4) 0.032(4) 0.023(4) -0.009(3) -0.007(3) -0.005(4)
C45 0.039(5) 0.027(4) 0.029(4) -0.009(3) -0.003(4) -0.015(4)
C46 0.033(5) 0.044(5) 0.046(5) -0.011(4) 0.003(4) -0.011(4)
C47 0.044(6) 0.043(5) 0.049(6) -0.008(4) -0.013(5) -0.025(5)
C48 0.056(6) 0.048(5) 0.032(5) -0.014(4) -0.015(4) -0.023(5)
C49 0.032(5) 0.041(5) 0.030(4) -0.017(4) -0.007(4) -0.011(4)
C50 0.044(6) 0.036(5) 0.017(4) -0.004(3) -0.010(4) -0.007(4)
C51 0.057(6) 0.035(5) 0.025(4) -0.004(4) -0.011(4) -0.022(4)
C52 0.071(8) 0.033(5) 0.037(5) -0.009(4) -0.024(5) -0.014(5)
C53 0.081(8) 0.026(5) 0.044(5) -0.012(4) -0.027(5) -0.001(5)
C54 0.062(7) 0.038(5) 0.055(6) -0.027(5) -0.008(5) 0.000(5)
C55 0.040(6) 0.033(5) 0.037(5) -0.013(4) -0.012(4) -0.003(4)
C56 0.043(5) 0.026(4) 0.032(4) -0.013(4) -0.009(4) -0.015(4)
C57 0.027(5) 0.046(5) 0.042(5) -0.017(4) -0.018(4) 0.001(4)
C58 0.040(6) 0.058(6) 0.050(5) -0.026(5) -0.026(5) -0.003(5)
C59 0.042(6) 0.061(6) 0.060(6) -0.031(5) -0.021(5) -0.019(5)
C60 0.036(6) 0.061(6) 0.062(6) -0.018(5) -0.016(5) -0.021(5)
C61 0.048(6) 0.057(6) 0.035(5) -0.014(4) -0.007(4) -0.027(5)
C62 0.033(5) 0.040(5) 0.024(4) -0.012(4) -0.012(3) -0.012(4)
C63 0.043(5) 0.049(5) 0.018(4) -0.016(4) -0.002(4) -0.007(4)
C64 0.062(7) 0.042(6) 0.032(5) -0.003(4) -0.012(5) -0.031(5)
C65 0.045(6) 0.065(7) 0.030(5) -0.019(5) 0.002(4) -0.021(5)
C66 0.051(6) 0.051(6) 0.037(5) -0.020(5) -0.010(4) -0.009(5)
C67 0.038(5) 0.036(5) 0.025(4) -0.010(4) -0.007(4) -0.004(4)
C68 0.070(7) 0.036(5) 0.063(6) -0.011(5) -0.028(5) -0.006(5)
C69 0.069(7) 0.058(6) 0.048(5) -0.019(5) -0.022(5) -0.018(6)
C70 0.040(6) 0.060(6) 0.037(5) -0.018(4) -0.010(4) -0.017(5)

loop_
_atom_type_symbol
_atom_type_description
_atom_type_scat_dispersion_real
_atom_type_scat_dispersion_imag
_atom_type_scat_source
C C 0.0181 0.0091 'International Tables Vol C Tables 4.2.6.8 and 6.1.1.4'
H H 0.0000 0.0000 'International Tables Vol C Tables 4.2.6.8 and 6.1.1.4'
N N 0.0311 0.0180 'International Tables Vol C Tables 4.2.6.8 and 6.1.1.4'
O O 0.0492 0.0322 'International Tables Vol C Tables 4.2.6.8 and 6.1.1.4'
P P 0.2955 0.4335 'International Tables Vol C Tables 4.2.6.8 and 6.1.1.4'
Cr Cr -0.1635 2.4439 'International Tables Vol C Tables 4.2.6.8 and 6.1.1.4'
Cl Cl 0.3639 0.7018 'International Tables Vol C Tables 4.2.6.8 and 6.1.1.4'

loop_
_geom_angle_atom_site_label_1
_geom_angle_atom_site_label_2
_geom_angle_atom_site_label_3
_geom_angle
_geom_angle_site_symmetry_1
_geom_angle_site_symmetry_3
_geom_angle_publ_flag
O2 Cr1 O1 95.0(2) . . ?
O2 Cr1 N2 173.5(2) . . ?
O1 Cr1 N2 91.5(2) . . ?
O2 Cr1 N3 92.3(2) . . ?
O1 Cr1 N3 172.7(2) . . ?
N2 Cr1 N3 81.2(2) . . ?
O2 Cr1 C1A 90.4(3) . . ?
O1 Cr1 C1A 92.9(2) . . ?
N2 Cr1 C1A 89.6(3) . . ?
N3 Cr1 C1A 87.4(2) . . ?
O2 Cr1 C1B 92.1(2) . . ?
O1 Cr1 C1B 90.3(2) . . ?
N2 Cr1 C1B 87.5(2) . . ?
N3 Cr1 C1B 89.1(2) . . ?
C1A Cr1 C1B 175.8(3) . . ?
N4 P1 C62 113.0(4) . . ?
N4 P1 C50 114.8(3) . . ?
C62 P1 C50 108.0(4) . . ?
N4 P1 C56 106.1(3) . . ?
C62 P1 C56 105.9(3) . . ?
C50 P1 C56 108.7(4) . . ?
N4 P2 C38 111.3(3) . . ?
N4 P2 C32 108.6(3) . . ?
C38 P2 C32 107.1(3) . . ?
N4 P2 C44 113.6(3) . . ?
C38 P2 C44 109.0(3) . . ?
C32 P2 C44 107.0(4) . . ?
C13 O1 Cr1 130.8(5) . . ?
C22 O2 Cr1 130.1(4) . . ?
C5 O3 C6 116.5(5) . . ?
C29 O4 C30 117.1(6) . . ?
C2 N2 C19 121.9(6) . . ?
C2 N2 Cr1 124.8(5) . . ?
C19 N2 Cr1 113.1(4) . . ?
C20 N3 C14 122.5(6) . . ?
C20 N3 Cr1 123.5(5) . . ?
C14 N3 Cr1 113.9(4) . . ?
P1 N4 P2 140.3(4) . . ?
N1A C1A Cr1 177.8(6) . . ?
N1B C1B Cr1 176.9(7) . . ?
N2 C2 C3 125.8(7) . . ?
C4 C3 C13 122.1(6) . . ?
C4 C3 C2 113.7(7) . . ?
C13 C3 C2 124.0(6) . . ?
C5 C4 C3 119.0(7) . . ?
C4 C5 O3 125.8(7) . . ?
C4 C5 C7 119.6(7) . . ?
O3 C5 C7 114.6(6) . . ?
C8 C7 C5 123.0(6) . . ?
C7 C8 C13 118.4(7) . . ?
C7 C8 C9 121.8(6) . . ?
C13 C8 C9 119.7(6) . . ?
C12 C9 C10 108.3(7) . . ?
C12 C9 C11 110.0(7) . . ?
C10 C9 C11 107.2(7) . . ?
C12 C9 C8 109.9(7) . . ?
C10 C9 C8 111.4(6) . . ?
C11 C9 C8 110.0(6) . . ?
O1 C13 C3 122.9(6) . . ?
O1 C13 C8 119.5(7) . . ?
C3 C13 C8 117.7(7) . . ?
C19 C14 C15 119.8(7) . . ?
C19 C14 N3 115.4(6) . . ?
C15 C14 N3 124.8(6) . . ?
C16 C15 C14 118.9(7) . . ?
C17 C16 C15 120.8(7) . . ?
C18 C17 C16 121.7(8) . . ?
C17 C18 C19 118.7(7) . . ?
C14 C19 C18 120.0(6) . . ?
C14 C19 N2 116.3(6) . . ?
C18 C19 N2 123.6(6) . . ?
N3 C20 C21 127.3(6) . . ?
C31 C21 C22 122.0(6) . . ?
C31 C21 C20 115.0(6) . . ?
C22 C21 C20 123.1(6) . . ?
O2 C22 C21 123.0(6) . . ?
O2 C22 C23 119.8(6) . . ?
C21 C22 C23 117.2(6) . . ?
C28 C23 C22 118.7(7) . . ?
C28 C23 C24 121.0(7) . . ?
C22 C23 C24 120.3(6) . . ?
C25 C24 C27 108.0(6) . . ?
C25 C24 C23 109.9(7) . . ?
C27 C24 C23 111.7(6) . . ?
C25 C24 C26 110.4(6) . . ?
C27 C24 C26 107.3(7) . . ?
C23 C24 C26 109.5(6) . . ?
C23 C28 C29 122.9(7) . . ?
C31 C29 O4 123.9(6) . . ?
C31 C29 C28 120.0(6) . . ?
O4 C29 C28 116.1(7) . . ?
C29 C31 C21 119.2(6) . . ?
C37 C32 C33 119.9(8) . . ?
C37 C32 P2 121.2(6) . . ?
C33 C32 P2 118.8(6) . . ?
C34 C33 C32 119.8(8) . . ?
C33 C34 C35 121.0(7) . . ?
C36 C35 C34 118.8(8) . . ?
C37 C36 C35 120.3(8) . . ?
C32 C37 C36 120.2(7) . . ?
C39 C38 C43 118.2(8) . . ?
C39 C38 P2 122.4(7) . . ?
C43 C38 P2 119.4(6) . . ?
C38 C39 C40 120.4(9) . . ?
C41 C40 C39 120.7(9) . . ?
C42 C41 C40 120.8(9) . . ?
C41 C42 C43 118.5(9) . . ?
C38 C43 C42 121.4(8) . . ?
C45 C44 C49 121.4(7) . . ?
C45 C44 P2 117.5(5) . . ?
C49 C44 P2 121.1(6) . . ?
C44 C45 C46 119.7(7) . . ?
C47 C46 C45 118.5(8) . . ?
C48 C47 C46 121.6(8) . . ?
C47 C48 C49 119.8(7) . . ?
C48 C49 C44 119.0(8) . . ?
C55 C50 C51 118.5(8) . . ?
C55 C50 P1 121.5(6) . . ?
C51 C50 P1 119.6(7) . . ?
C52 C51 C50 119.5(9) . . ?
C53 C52 C51 120.3(8) . . ?
C52 C53 C54 122.2(8) . . ?
C53 C54 C55 117.1(10) . . ?
C50 C55 C54 122.3(8) . . ?
C61 C56 C57 120.6(7) . . ?
C61 C56 P1 119.6(6) . . ?
C57 C56 P1 119.8(6) . . ?
C56 C57 C58 120.0(8) . . ?
C59 C58 C57 119.1(8) . . ?
C58 C59 C60 120.9(7) . . ?
C59 C60 C61 119.9(8) . . ?
C56 C61 C60 119.5(8) . . ?
C67 C62 C63 119.6(8) . . ?
C67 C62 P1 118.5(6) . . ?
C63 C62 P1 121.6(7) . . ?
C64 C63 C62 119.5(8) . . ?
C63 C64 C65 119.9(8) . . ?
C66 C65 C64 121.4(9) . . ?
C65 C66 C67 118.9(9) . . ?
C62 C67 C66 120.7(8) . . ?
Cl4 C68 Cl3 113.0(5) . . ?
Cl1 C69 Cl2 111.0(5) . . ?
Cl6 C70 Cl5 111.4(5) . . ?

loop_
_geom_bond_atom_site_label_1
_geom_bond_atom_site_label_2
_geom_bond_distance
_geom_bond_site_symmetry_2
_geom_bond_publ_flag
Cr1 O2 1.907(5) . ?
Cr1 O1 1.919(4) . ?
Cr1 N2 2.017(6) . ?
Cr1 N3 2.026(5) . ?
Cr1 C1A 2.104(9) . ?
Cr1 C1B 2.126(10) . ?
P1 N4 1.564(6) . ?
P1 C62 1.786(8) . ?
P1 C50 1.796(9) . ?
P1 C56 1.806(7) . ?
P2 N4 1.595(6) . ?
P2 C38 1.791(8) . ?
P2 C32 1.802(9) . ?
P2 C44 1.808(7) . ?
Cl1 C69 1.765(10) . ?
Cl2 C69 1.775(10) . ?
Cl3 C68 1.759(9) . ?
Cl4 C68 1.738(10) . ?
Cl5 C70 1.767(9) . ?
Cl6 C70 1.756(9) . ?
O1 C13 1.308(9) . ?
O2 C22 1.313(7) . ?
O3 C5 1.377(8) . ?
O3 C6 1.420(9) . ?
O4 C29 1.385(8) . ?
O4 C30 1.426(9) . ?
N1A C1A 1.155(10) . ?
N1B C1B 1.144(10) . ?
N2 C2 1.308(8) . ?
N2 C19 1.425(9) . ?
N3 C20 1.307(9) . ?
N3 C14 1.410(9) . ?
C2 C3 1.447(10) . ?
C3 C4 1.413(10) . ?
C3 C13 1.418(11) . ?
C4 C5 1.367(10) . ?
C5 C7 1.421(11) . ?
C7 C8 1.369(10) . ?
C8 C13 1.443(10) . ?
C8 C9 1.544(11) . ?
C9 C12 1.533(11) . ?
C9 C10 1.537(10) . ?
C9 C11 1.540(12) . ?
C14 C19 1.393(9) . ?
C14 C15 1.409(9) . ?
C15 C16 1.382(11) . ?
C16 C17 1.379(10) . ?
C17 C18 1.362(10) . ?
C18 C19 1.418(11) . ?
C20 C21 1.444(11) . ?
C21 C31 1.402(10) . ?
C21 C22 1.434(10) . ?
C22 C23 1.436(10) . ?
C23 C28 1.379(9) . ?
C23 C24 1.541(10) . ?
C24 C25 1.526(11) . ?
C24 C27 1.534(11) . ?
C24 C26 1.547(11) . ?
C28 C29 1.398(10) . ?
C29 C31 1.370(11) . ?
C32 C37 1.373(11) . ?
C32 C33 1.403(10) . ?
C33 C34 1.351(11) . ?
C34 C35 1.401(11) . ?
C35 C36 1.388(11) . ?
C36 C37 1.376(12) . ?
C38 C39 1.362(11) . ?
C38 C43 1.387(12) . ?
C39 C40 1.370(14) . ?
C40 C41 1.367(14) . ?
C41 C42 1.347(12) . ?
C42 C43 1.389(12) . ?
C44 C45 1.378(11) . ?
C44 C49 1.392(10) . ?
C45 C46 1.405(11) . ?
C46 C47 1.390(12) . ?
C47 C48 1.379(13) . ?
C48 C49 1.390(11) . ?
C50 C55 1.375(12) . ?
C50 C51 1.411(11) . ?
C51 C52 1.390(12) . ?
C52 C53 1.355(13) . ?
C53 C54 1.389(13) . ?
C54 C55 1.402(12) . ?
C56 C61 1.366(11) . ?
C56 C57 1.390(10) . ?
C57 C58 1.396(11) . ?
C58 C59 1.371(13) . ?
C59 C60 1.385(12) . ?
C60 C61 1.395(11) . ?
C62 C67 1.379(11) . ?
C62 C63 1.408(11) . ?
C63 C64 1.378(12) . ?
C64 C65 1.384(13) . ?
C65 C66 1.371(12) . ?
C66 C67 1.392(12) . ?

loop_
_geom_torsion_atom_site_label_1
_geom_torsion_atom_site_label_2
_geom_torsion_atom_site_label_3
_geom_torsion_atom_site_label_4
_geom_torsion
_geom_torsion_site_symmetry_1
_geom_torsion_site_symmetry_2
_geom_torsion_site_symmetry_3
_geom_torsion_site_symmetry_4
_geom_torsion_publ_flag
O2 Cr1 O1 C13 176.0(6) . . . . ?
N2 Cr1 O1 C13 -3.6(6) . . . . ?
N3 Cr1 O1 C13 -2(2) . . . . ?
C1A Cr1 O1 C13 -93.4(6) . . . . ?
C1B Cr1 O1 C13 83.9(6) . . . . ?
O1 Cr1 O2 C22 170.8(6) . . . . ?
N2 Cr1 O2 C22 -12(2) . . . . ?
N3 Cr1 O2 C22 -9.5(6) . . . . ?
C1A Cr1 O2 C22 77.8(6) . . . . ?
C1B Cr1 O2 C22 -98.7(6) . . . . ?
O2 Cr1 N2 C2 -173.0(18) . . . . ?
O1 Cr1 N2 C2 3.9(6) . . . . ?
N3 Cr1 N2 C2 -175.8(6) . . . . ?
C1A Cr1 N2 C2 96.8(6) . . . . ?
C1B Cr1 N2 C2 -86.3(6) . . . . ?
O2 Cr1 N2 C19 3(2) . . . . ?
O1 Cr1 N2 C19 179.9(5) . . . . ?
N3 Cr1 N2 C19 0.1(4) . . . . ?
C1A Cr1 N2 C19 -87.2(5) . . . . ?
C1B Cr1 N2 C19 89.6(5) . . . . ?
O2 Cr1 N3 C20 4.0(6) . . . . ?
O1 Cr1 N3 C20 -178.4(16) . . . . ?
N2 Cr1 N3 C20 -176.3(6) . . . . ?
C1A Cr1 N3 C20 -86.3(6) . . . . ?
C1B Cr1 N3 C20 96.1(6) . . . . ?
O2 Cr1 N3 C14 -179.3(5) . . . . ?
O1 Cr1 N3 C14 -2(2) . . . . ?
N2 Cr1 N3 C14 0.4(5) . . . . ?
C1A Cr1 N3 C14 90.4(5) . . . . ?
C1B Cr1 N3 C14 -87.2(5) . . . . ?
C62 P1 N4 P2 89.1(7) . . . . ?
C50 P1 N4 P2 -35.3(8) . . . . ?
C56 P1 N4 P2 -155.3(7) . . . . ?
C38 P2 N4 P1 90.4(7) . . . . ?
C32 P2 N4 P1 -152.0(7) . . . . ?
C44 P2 N4 P1 -33.0(8) . . . . ?
O2 Cr1 C1A N1A -73(19) . . . . ?
O1 Cr1 C1A N1A -168(19) . . . . ?
N2 Cr1 C1A N1A 101(19) . . . . ?
N3 Cr1 C1A N1A 19(19) . . . . ?
C1B Cr1 C1A N1A 53(21) . . . . ?
O2 Cr1 C1B N1B 148(11) . . . . ?
O1 Cr1 C1B N1B -117(11) . . . . ?
N2 Cr1 C1B N1B -25(11) . . . . ?
N3 Cr1 C1B N1B 56(11) . . . . ?
C1A Cr1 C1B N1B 23(13) . . . . ?
C19 N2 C2 C3 -177.9(6) . . . . ?
Cr1 N2 C2 C3 -2.3(10) . . . . ?
N2 C2 C3 C4 -177.1(7) . . . . ?
N2 C2 C3 C13 -1.4(12) . . . . ?
C13 C3 C4 C5 1.5(11) . . . . ?
C2 C3 C4 C5 177.3(7) . . . . ?
C3 C4 C5 O3 -177.7(7) . . . . ?
C3 C4 C5 C7 0.9(11) . . . . ?
C6 O3 C5 C4 -1.0(11) . . . . ?
C6 O3 C5 C7 -179.6(7) . . . . ?
C4 C5 C7 C8 -0.5(12) . . . . ?
O3 C5 C7 C8 178.2(7) . . . . ?
C5 C7 C8 C13 -2.2(11) . . . . ?
C5 C7 C8 C9 -178.7(7) . . . . ?
C7 C8 C9 C12 114.5(8) . . . . ?
C13 C8 C9 C12 -61.9(9) . . . . ?
C7 C8 C9 C10 -5.5(11) . . . . ?
C13 C8 C9 C10 178.0(7) . . . . ?
C7 C8 C9 C11 -124.2(8) . . . . ?
C13 C8 C9 C11 59.3(9) . . . . ?
Cr1 O1 C13 C3 1.4(10) . . . . ?
Cr1 O1 C13 C8 -177.1(5) . . . . ?
C4 C3 C13 O1 177.4(7) . . . . ?
C2 C3 C13 O1 1.9(11) . . . . ?
C4 C3 C13 C8 -4.1(11) . . . . ?
C2 C3 C13 C8 -179.5(7) . . . . ?
C7 C8 C13 O1 -177.1(6) . . . . ?
C9 C8 C13 O1 -0.5(11) . . . . ?
C7 C8 C13 C3 4.3(11) . . . . ?
C9 C8 C13 C3 -179.1(7) . . . . ?
C20 N3 C14 C19 175.9(7) . . . . ?
Cr1 N3 C14 C19 -0.9(8) . . . . ?
C20 N3 C14 C15 -4.3(11) . . . . ?
Cr1 N3 C14 C15 178.9(6) . . . . ?
C19 C14 C15 C16 -1.2(11) . . . . ?
N3 C14 C15 C16 179.0(7) . . . . ?
C14 C15 C16 C17 -1.3(11) . . . . ?
C15 C16 C17 C18 1.5(12) . . . . ?
C16 C17 C18 C19 0.9(12) . . . . ?
C15 C14 C19 C18 3.5(11) . . . . ?
N3 C14 C19 C18 -176.7(6) . . . . ?
C15 C14 C19 N2 -178.8(6) . . . . ?
N3 C14 C19 N2 1.0(9) . . . . ?
C17 C18 C19 C14 -3.4(11) . . . . ?
C17 C18 C19 N2 179.1(7) . . . . ?
C2 N2 C19 C14 175.4(6) . . . . ?
Cr1 N2 C19 C14 -0.7(8) . . . . ?
C2 N2 C19 C18 -7.0(11) . . . . ?
Cr1 N2 C19 C18 176.9(6) . . . . ?
C14 N3 C20 C21 -177.1(7) . . . . ?
Cr1 N3 C20 C21 -0.6(11) . . . . ?
N3 C20 C21 C31 179.1(7) . . . . ?
N3 C20 C21 C22 0.0(12) . . . . ?
Cr1 O2 C22 C21 11.3(10) . . . . ?
Cr1 O2 C22 C23 -170.4(5) . . . . ?
C31 C21 C22 O2 175.7(7) . . . . ?
C20 C21 C22 O2 -5.2(11) . . . . ?
C31 C21 C22 C23 -2.6(11) . . . . ?
C20 C21 C22 C23 176.5(7) . . . . ?
O2 C22 C23 C28 -176.1(7) . . . . ?
C21 C22 C23 C28 2.2(10) . . . . ?
O2 C22 C23 C24 5.5(10) . . . . ?
C21 C22 C23 C24 -176.1(7) . . . . ?
C28 C23 C24 C25 -119.5(8) . . . . ?
C22 C23 C24 C25 58.8(9) . . . . ?
C28 C23 C24 C27 0.3(10) . . . . ?
C22 C23 C24 C27 178.7(7) . . . . ?
C28 C23 C24 C26 119.0(8) . . . . ?
C22 C23 C24 C26 -62.7(9) . . . . ?
C22 C23 C28 C29 0.3(11) . . . . ?
C24 C23 C28 C29 178.6(7) . . . . ?
C30 O4 C29 C31 1.3(11) . . . . ?
C30 O4 C29 C28 179.8(7) . . . . ?
C23 C28 C29 C31 -2.6(12) . . . . ?
C23 C28 C29 O4 178.8(7) . . . . ?
O4 C29 C31 C21 -179.3(7) . . . . ?
C28 C29 C31 C21 2.2(12) . . . . ?
C22 C21 C31 C29 0.4(12) . . . . ?
C20 C21 C31 C29 -178.8(7) . . . . ?
N4 P2 C32 C37 153.5(6) . . . . ?
C38 P2 C32 C37 -86.2(7) . . . . ?
C44 P2 C32 C37 30.5(7) . . . . ?
N4 P2 C32 C33 -30.4(7) . . . . ?
C38 P2 C32 C33 89.9(7) . . . . ?
C44 P2 C32 C33 -153.4(6) . . . . ?
C37 C32 C33 C34 2.0(12) . . . . ?
P2 C32 C33 C34 -174.2(6) . . . . ?
C32 C33 C34 C35 -2.0(13) . . . . ?
C33 C34 C35 C36 0.6(13) . . . . ?
C34 C35 C36 C37 0.8(13) . . . . ?
C33 C32 C37 C36 -0.6(12) . . . . ?
P2 C32 C37 C36 175.5(7) . . . . ?
C35 C36 C37 C32 -0.8(13) . . . . ?
N4 P2 C38 C39 129.8(8) . . . . ?
C32 P2 C38 C39 11.3(8) . . . . ?
C44 P2 C38 C39 -104.2(8) . . . . ?
N4 P2 C38 C43 -49.3(7) . . . . ?
C32 P2 C38 C43 -167.8(6) . . . . ?
C44 P2 C38 C43 76.7(7) . . . . ?
C43 C38 C39 C40 1.7(15) . . . . ?
P2 C38 C39 C40 -177.4(9) . . . . ?
C38 C39 C40 C41 -0.4(18) . . . . ?
C39 C40 C41 C42 -1.2(18) . . . . ?
C40 C41 C42 C43 1.2(14) . . . . ?
C39 C38 C43 C42 -1.6(12) . . . . ?
P2 C38 C43 C42 177.5(6) . . . . ?
C41 C42 C43 C38 0.2(12) . . . . ?
N4 P2 C44 C45 -57.9(7) . . . . ?
C38 P2 C44 C45 177.5(6) . . . . ?
C32 P2 C44 C45 62.0(6) . . . . ?
N4 P2 C44 C49 118.3(6) . . . . ?
C38 P2 C44 C49 -6.3(7) . . . . ?
C32 P2 C44 C49 -121.8(6) . . . . ?
C49 C44 C45 C46 1.4(11) . . . . ?
P2 C44 C45 C46 177.6(6) . . . . ?
C44 C45 C46 C47 -1.9(12) . . . . ?
C45 C46 C47 C48 1.7(13) . . . . ?
C46 C47 C48 C49 -0.9(13) . . . . ?
C47 C48 C49 C44 0.3(12) . . . . ?
C45 C44 C49 C48 -0.6(11) . . . . ?
P2 C44 C49 C48 -176.6(6) . . . . ?
N4 P1 C50 C55 -101.8(7) . . . . ?
C62 P1 C50 C55 131.2(6) . . . . ?
C56 P1 C50 C55 16.8(7) . . . . ?
N4 P1 C50 C51 70.9(7) . . . . ?
C62 P1 C50 C51 -56.1(6) . . . . ?
C56 P1 C50 C51 -170.5(6) . . . . ?
C55 C50 C51 C52 2.6(11) . . . . ?
P1 C50 C51 C52 -170.4(6) . . . . ?
C50 C51 C52 C53 -2.7(12) . . . . ?
C51 C52 C53 C54 1.6(13) . . . . ?
C52 C53 C54 C55 -0.4(13) . . . . ?
C51 C50 C55 C54 -1.5(12) . . . . ?
P1 C50 C55 C54 171.4(6) . . . . ?
C53 C54 C55 C50 0.4(13) . . . . ?
N4 P1 C56 C61 25.6(8) . . . . ?
C62 P1 C56 C61 145.9(7) . . . . ?
C50 P1 C56 C61 -98.3(8) . . . . ?
N4 P1 C56 C57 -153.1(7) . . . . ?
C62 P1 C56 C57 -32.8(8) . . . . ?
C50 P1 C56 C57 83.0(7) . . . . ?
C61 C56 C57 C58 -0.1(13) . . . . ?
P1 C56 C57 C58 178.6(7) . . . . ?
C56 C57 C58 C59 0.1(13) . . . . ?
C57 C58 C59 C60 0.3(15) . . . . ?
C58 C59 C60 C61 -0.7(15) . . . . ?
C57 C56 C61 C60 -0.4(14) . . . . ?
P1 C56 C61 C60 -179.1(7) . . . . ?
C59 C60 C61 C56 0.8(15) . . . . ?
N4 P1 C62 C67 36.4(7) . . . . ?
C50 P1 C62 C67 164.4(6) . . . . ?
C56 P1 C62 C67 -79.4(6) . . . . ?
N4 P1 C62 C63 -150.5(6) . . . . ?
C50 P1 C62 C63 -22.4(7) . . . . ?
C56 P1 C62 C63 93.8(6) . . . . ?
C67 C62 C63 C64 0.1(11) . . . . ?
P1 C62 C63 C64 -173.0(6) . . . . ?
C62 C63 C64 C65 1.0(12) . . . . ?
C63 C64 C65 C66 -1.5(13) . . . . ?
C64 C65 C66 C67 0.8(13) . . . . ?
C63 C62 C67 C66 -0.9(11) . . . . ?
P1 C62 C67 C66 172.5(6) . . . . ?
C65 C66 C67 C62 0.4(12) . . . . ?
